data_7102923
loop_
_publ_author_name
'Mankad, Neal P'
'Peters, Jonas C'

_publ_section_title
;
 Diazoalkanes react with a bis(phosphino)borate copper(i) source to
 generate [Ph2BP(tBu)2]Cu(eta1-N2CR2), [Ph2BP(tBu)2]Cu(CPh2), and
 [Ph2BP(tBu)2]Cu-N(CPh2)(NCPh2).
;
_journal_issue 9
_journal_name_full 'Chemical communications (Cambridge, England)'
_journal_page_first 1061
_journal_page_last 1063
_journal_paper_doi 10.1039/b713687k
_journal_year 2008
_chemical_formula_sum 'C35 H55 B Cu N P2'
_chemical_formula_weight 626.10
_chemical_name_common (BP2)Cu(pyr)
_chemical_name_systematic
;
?
;
_space_group_IT_number 43
_symmetry_cell_setting orthorhombic
_symmetry_space_group_name_Hall 'F 2 -2d'
_symmetry_space_group_name_H-M 'F d d 2'
_atom_sites_solution_hydrogens geom
_atom_sites_solution_primary direct
_atom_sites_solution_secondary difmap
_audit_creation_method SHELXL-97
_cell_angle_alpha 90.00
_cell_angle_beta 90.00
_cell_angle_gamma 90.00
_cell_formula_units_Z 8
_cell_length_a 16.5848(13)
_cell_length_b 30.917(2)
_cell_length_c 13.3863(10)
_cell_measurement_temperature 100(2)
_cell_volume 6863.8(9)
_computing_structure_refinement 'SHELXL-97 (Sheldrick, 1997)'
_computing_structure_solution 'SHELXS-97 (Sheldrick, 1990)'
_diffrn_ambient_temperature 100(2)
_diffrn_measured_fraction_theta_full 0.999
_diffrn_measured_fraction_theta_max 0.999
_diffrn_radiation_monochromator graphite
_diffrn_radiation_source 'fine-focus sealed tube'
_diffrn_radiation_type MoK\a
_diffrn_radiation_wavelength 0.71073
_diffrn_reflns_av_R_equivalents 0.0409
_diffrn_reflns_av_sigmaI/netI 0.0446
_diffrn_reflns_limit_h_max 18
_diffrn_reflns_limit_h_min -18
_diffrn_reflns_limit_k_max 34
_diffrn_reflns_limit_k_min -34
_diffrn_reflns_limit_l_max 14
_diffrn_reflns_limit_l_min -14
_diffrn_reflns_number 8664
_diffrn_reflns_theta_full 23.27
_diffrn_reflns_theta_max 23.27
_diffrn_reflns_theta_min 2.06
_exptl_absorpt_coefficient_mu 0.729
_exptl_absorpt_correction_type none
_exptl_crystal_colour block
_exptl_crystal_density_diffrn 1.212
_exptl_crystal_density_method 'not measured'
_exptl_crystal_description yellow
_exptl_crystal_F_000 1656
_exptl_crystal_size_max .33
_exptl_crystal_size_mid .15
_exptl_crystal_size_min .11
_refine_diff_density_max 0.316
_refine_diff_density_min -0.318
_refine_diff_density_rms 0.048
_refine_ls_abs_structure_details 'Flack H D (1983), Acta Cryst. A39, 876-881'
_refine_ls_abs_structure_Flack 0.009(12)
_refine_ls_extinction_method none
_refine_ls_goodness_of_fit_ref 0.973
_refine_ls_hydrogen_treatment constr
_refine_ls_matrix_type full
_refine_ls_number_parameters 210
_refine_ls_number_reflns 2460
_refine_ls_number_restraints 13
_refine_ls_restrained_S_all 0.970
_refine_ls_R_factor_all 0.0297
_refine_ls_R_factor_gt 0.0273
_refine_ls_shift/su_max 0.001
_refine_ls_shift/su_mean 0.000
_refine_ls_structure_factor_coef Fsqd
_refine_ls_weighting_details 'calc w=1/[\s^2^(Fo^2^)+(0.0390P)^2^+7.9286P] where P=(Fo^2^+2Fc^2^)/3'
_refine_ls_weighting_scheme calc
_refine_ls_wR_factor_gt 0.0674
_refine_ls_wR_factor_ref 0.0691
_reflns_number_gt 2338
_reflns_number_total 2460
_reflns_threshold_expression >2sigma(I)
_cod_data_source_file b713687k.txt
_cod_data_source_block npm08
_cod_depositor_comments
;
The following automatic conversions were performed:
'_symmetry_cell_setting' value 'Orthorhombic' changed to 'orthorhombic'
according to '/home/saulius/struct/CIF-dictionaries/cif_core.dic'
dictionary named 'cif_core.dic' version 2.4.1 from 2010-06-29.

Automatic conversion script
Id: cif_fix_enum 1527 2010-12-29 10:47:43Z saulius 
;
_cod_original_sg_symbol_H-M Fdd2
_cod_database_code 7102923

loop_
_symmetry_equiv_pos_as_xyz
'x, y, z'
'-x, -y, z'
'x+1/4, -y+1/4, z+1/4'
'-x+1/4, y+1/4, z+1/4'
'x, y+1/2, z+1/2'
'-x, -y+1/2, z+1/2'
'x+1/4, -y+3/4, z+3/4'
'-x+1/4, y+3/4, z+3/4'
'x+1/2, y, z+1/2'
'-x+1/2, -y, z+1/2'
'x+3/4, -y+1/4, z+3/4'
'-x+3/4, y+1/4, z+3/4'
'x+1/2, y+1/2, z'
'-x+1/2, -y+1/2, z'
'x+3/4, -y+3/4, z+1/4'
'-x+3/4, y+3/4, z+1/4'

loop_
_atom_site_label
_atom_site_type_symbol
_atom_site_fract_x
_atom_site_fract_y
_atom_site_fract_z
_atom_site_U_iso_or_equiv
_atom_site_adp_type
_atom_site_occupancy
_atom_site_symmetry_multiplicity
_atom_site_calc_flag
_atom_site_refinement_flags
_atom_site_disorder_assembly
_atom_site_disorder_group
Cu Cu 0.0000 0.0000 0.00121(3) 0.01770(14) Uani 1 2 d S . .
P P 0.10069(4) 0.02281(2) 0.10040(5) 0.01655(17) Uani 1 1 d . A .
N N 0.0000 0.0000 -0.1469(3) 0.0205(8) Uani 1 2 d S . .
B B 0.0000 0.0000 0.2926(4) 0.0189(10) Uani 1 2 d S . .
C1 C 0.20339(19) 0.00088(10) 0.0608(3) 0.0279(8) Uani 1 1 d . . .
C2 C 0.1920(2) -0.04698(11) 0.0449(3) 0.0436(9) Uani 1 1 d . A .
H2A H 0.2418 -0.0595 0.0184 0.065 Uiso 1 1 calc R . .
H2B H 0.1480 -0.0518 -0.0027 0.065 Uiso 1 1 calc R . .
H2C H 0.1786 -0.0608 0.1087 0.065 Uiso 1 1 calc R . .
C3 C 0.2656(5) -0.0003(4) 0.1550(12) 0.034(3) Uani 0.53(3) 1 d PU A 1
H3A H 0.3164 -0.0137 0.1342 0.085 Uiso 0.53(3) 1 calc PR A 1
H3B H 0.2418 -0.0171 0.2096 0.085 Uiso 0.53(3) 1 calc PR A 1
H3C H 0.2760 0.0293 0.1780 0.085 Uiso 0.53(3) 1 calc PR A 1
C3A C 0.2744(6) 0.0173(6) 0.1075(13) 0.046(4) Uani 0.47(3) 1 d PU A 2
H3A1 H 0.3205 -0.0011 0.0902 0.116 Uiso 0.47(3) 1 calc PR A 2
H3A2 H 0.2671 0.0174 0.1801 0.116 Uiso 0.47(3) 1 calc PR A 2
H3A3 H 0.2845 0.0469 0.0842 0.116 Uiso 0.47(3) 1 calc PR A 2
C4 C 0.2395(9) 0.0245(3) -0.0211(13) 0.043(3) Uani 0.53(3) 1 d PU A 1
H4A H 0.2603 0.0522 0.0035 0.107 Uiso 0.53(3) 1 calc PR A 1
H4B H 0.1988 0.0298 -0.0727 0.107 Uiso 0.53(3) 1 calc PR A 1
H4C H 0.2839 0.0076 -0.0494 0.107 Uiso 0.53(3) 1 calc PR A 1
C4A C 0.2098(9) 0.0123(7) -0.0591(10) 0.043(4) Uani 0.47(3) 1 d PU A 2
H4A1 H 0.2145 0.0437 -0.0678 0.108 Uiso 0.47(3) 1 calc PR A 2
H4A2 H 0.1613 0.0020 -0.0934 0.108 Uiso 0.47(3) 1 calc PR A 2
H4A3 H 0.2574 -0.0019 -0.0875 0.108 Uiso 0.47(3) 1 calc PR A 2
C5 C 0.10472(16) 0.08339(8) 0.1115(2) 0.0205(6) Uani 1 1 d . . .
C6 C 0.01965(17) 0.09717(9) 0.1439(3) 0.0275(7) Uani 1 1 d . A .
H6A H 0.0086 0.0860 0.2110 0.041 Uiso 1 1 calc R . .
H6B H -0.0201 0.0854 0.0969 0.041 Uiso 1 1 calc R . .
H6C H 0.0161 0.1288 0.1443 0.041 Uiso 1 1 calc R . .
C7 C 0.12163(18) 0.10469(9) 0.0096(2) 0.0286(7) Uani 1 1 d . A .
H7A H 0.1092 0.1356 0.0133 0.043 Uiso 1 1 calc R . .
H7B H 0.0879 0.0911 -0.0417 0.043 Uiso 1 1 calc R . .
H7C H 0.1786 0.1009 -0.0078 0.043 Uiso 1 1 calc R . .
C8 C 0.16539(19) 0.09971(9) 0.1883(2) 0.0306(7) Uani 1 1 d . A .
H8A H 0.1599 0.1311 0.1955 0.046 Uiso 1 1 calc R . .
H8B H 0.2201 0.0928 0.1659 0.046 Uiso 1 1 calc R . .
H8C H 0.1551 0.0857 0.2527 0.046 Uiso 1 1 calc R . .
C9 C 0.08570(16) -0.00002(8) 0.2251(2) 0.0174(6) Uani 1 1 d . . .
H9A H 0.1019 -0.0308 0.2197 0.021 Uiso 1 1 calc R A .
H9B H 0.1267 0.0140 0.2680 0.021 Uiso 1 1 calc R . .
C10 C -0.00326(15) 0.04257(9) 0.3686(2) 0.0190(6) Uani 1 1 d . . .
C11 C -0.07280(18) 0.06622(9) 0.3896(2) 0.0238(6) Uani 1 1 d . A .
H11 H -0.1221 0.0573 0.3599 0.029 Uiso 1 1 calc R . .
C12 C -0.0735(2) 0.10229(10) 0.4521(2) 0.0288(7) Uani 1 1 d . . .
H12 H -0.1225 0.1173 0.4640 0.035 Uiso 1 1 calc R A .
C13 C -0.0031(2) 0.11621(8) 0.4966(3) 0.0291(6) Uani 1 1 d . A .
H13 H -0.0027 0.1414 0.5374 0.035 Uiso 1 1 calc R . .
C14 C 0.06692(19) 0.09292(10) 0.4808(2) 0.0281(7) Uani 1 1 d . . .
H14 H 0.1157 0.1015 0.5123 0.034 Uiso 1 1 calc R A .
C15 C 0.06583(18) 0.05709(9) 0.4190(2) 0.0222(6) Uani 1 1 d . A .
H15 H 0.1146 0.0414 0.4102 0.027 Uiso 1 1 calc R . .
C16 C -0.01423(19) 0.03601(11) -0.2004(2) 0.0289(7) Uani 1 1 d . . .
H16 H -0.0245 0.0621 -0.1653 0.035 Uiso 1 1 calc R . .
C17 C -0.0148(2) 0.03708(12) -0.3031(2) 0.0349(8) Uani 1 1 d . . .
H17 H -0.0253 0.0634 -0.3372 0.042 Uiso 1 1 calc R . .
C18 C 0.0000 0.0000 -0.3557(4) 0.0352(11) Uani 1 2 d S . .
H18 H 0.0000 0.0000 -0.4267 0.042 Uiso 1 2 calc SR . .

loop_
_atom_site_aniso_label
_atom_site_aniso_U_11
_atom_site_aniso_U_22
_atom_site_aniso_U_33
_atom_site_aniso_U_23
_atom_site_aniso_U_13
_atom_site_aniso_U_12
Cu 0.0215(2) 0.0182(2) 0.0134(2) 0.000 0.000 -0.0026(2)
P 0.0159(3) 0.0176(3) 0.0162(3) -0.0011(3) 0.0016(3) -0.0028(3)
N 0.0244(18) 0.0221(18) 0.0150(17) 0.000 0.000 -0.0020(13)
B 0.018(2) 0.020(2) 0.018(2) 0.000 0.000 0.0006(18)
C1 0.0203(17) 0.0255(17) 0.038(2) -0.0019(14) 0.0096(15) -0.0025(13)
C2 0.0311(17) 0.0284(17) 0.071(3) -0.0102(18) 0.0216(17) -0.0013(15)
C3 0.012(3) 0.028(5) 0.062(8) -0.023(4) -0.002(4) 0.000(3)
C3A 0.016(4) 0.067(9) 0.056(8) -0.025(7) 0.006(5) 0.006(5)
C4 0.041(6) 0.031(5) 0.056(8) -0.002(4) 0.024(6) 0.003(4)
C4A 0.032(6) 0.072(9) 0.027(6) 0.006(5) 0.021(5) 0.018(6)
C5 0.0226(13) 0.0177(13) 0.0212(14) 0.0013(12) 0.0015(12) -0.0020(11)
C6 0.0284(15) 0.0203(15) 0.0337(17) 0.0008(14) 0.0069(13) 0.0013(12)
C7 0.0374(16) 0.0235(15) 0.0249(16) 0.0051(13) 0.0017(14) -0.0042(13)
C8 0.0392(17) 0.0181(15) 0.0346(18) -0.0032(14) -0.0100(15) -0.0031(13)
C9 0.0176(13) 0.0161(14) 0.0185(15) -0.0010(11) -0.0025(12) -0.0004(10)
C10 0.0255(15) 0.0158(14) 0.0156(15) 0.0048(12) 0.0008(11) 0.0004(11)
C11 0.0265(15) 0.0241(15) 0.0208(15) -0.0026(12) -0.0005(12) 0.0019(12)
C12 0.0382(17) 0.0240(15) 0.0241(16) -0.0027(13) 0.0025(13) 0.0102(13)
C13 0.0509(17) 0.0177(12) 0.0188(14) -0.0043(16) 0.0048(13) -0.0003(16)
C14 0.0339(16) 0.0293(16) 0.0211(17) -0.0034(13) 0.0021(13) -0.0094(13)
C15 0.0260(15) 0.0220(15) 0.0186(14) -0.0014(11) 0.0010(12) 0.0025(12)
C16 0.0399(18) 0.0240(16) 0.0227(17) -0.0002(14) 0.0000(13) 0.0038(13)
C17 0.0435(18) 0.0389(19) 0.0223(18) 0.0133(16) -0.0003(15) -0.0016(15)
C18 0.034(2) 0.056(3) 0.016(2) 0.000 0.000 -0.004(2)

loop_
_atom_type_symbol
_atom_type_description
_atom_type_scat_dispersion_real
_atom_type_scat_dispersion_imag
_atom_type_scat_source
C C 0.0033 0.0016 'International Tables Vol C Tables 4.2.6.8 and 6.1.1.4'
H H 0.0000 0.0000 'International Tables Vol C Tables 4.2.6.8 and 6.1.1.4'
B B 0.0013 0.0007 'International Tables Vol C Tables 4.2.6.8 and 6.1.1.4'
N N 0.0061 0.0033 'International Tables Vol C Tables 4.2.6.8 and 6.1.1.4'
P P 0.1023 0.0942 'International Tables Vol C Tables 4.2.6.8 and 6.1.1.4'
Cu Cu 0.3201 1.2651 'International Tables Vol C Tables 4.2.6.8 and 6.1.1.4'

loop_
_geom_angle_atom_site_label_1
_geom_angle_atom_site_label_2
_geom_angle_atom_site_label_3
_geom_angle
_geom_angle_site_symmetry_1
_geom_angle_site_symmetry_3
_geom_angle_publ_flag
N Cu P 126.221(19) . . ?
N Cu P 126.221(19) . 2 ?
P Cu P 107.56(4) . 2 ?
C9 P C5 108.49(13) . . ?
C9 P C1 103.74(14) . . ?
C5 P C1 110.13(12) . . ?
C9 P Cu 108.49(9) . . ?
C5 P Cu 112.68(9) . . ?
C1 P Cu 112.82(12) . . ?
C16 N C16 115.6(4) . 2 ?
C16 N Cu 122.19(18) . . ?
C16 N Cu 122.19(18) 2 . ?
C10 B C10 104.6(3) . 2 ?
C10 B C9 110.83(13) . . ?
C10 B C9 107.47(12) 2 . ?
C10 B C9 107.47(12) . 2 ?
C10 B C9 110.83(13) 2 2 ?
C9 B C9 115.1(3) . 2 ?
C3A C1 C4 79.1(7) . . ?
C3A C1 C2 121.0(8) . . ?
C4 C1 C2 116.2(6) . . ?
C3A C1 C3 31.4(6) . . ?
C4 C1 C3 109.6(6) . . ?
C2 C1 C3 99.6(4) . . ?
C3A C1 C4A 107.3(7) . . ?
C4 C1 C4A 29.1(4) . . ?
C2 C1 C4A 94.7(8) . . ?
C3 C1 C4A 135.9(6) . . ?
C3A C1 P 119.2(4) . . ?
C4 C1 P 113.6(5) . . ?
C2 C1 P 106.0(2) . . ?
C3 C1 P 111.0(4) . . ?
C4A C1 P 104.6(4) . . ?
C1 C2 H2A 109.5 . . ?
C1 C2 H2B 109.5 . . ?
H2A C2 H2B 109.5 . . ?
C1 C2 H2C 109.5 . . ?
H2A C2 H2C 109.5 . . ?
H2B C2 H2C 109.5 . . ?
C1 C3 H3A 109.5 . . ?
C1 C3 H3B 109.5 . . ?
C1 C3 H3C 109.5 . . ?
C1 C3A H3A1 109.5 . . ?
C1 C3A H3A2 109.5 . . ?
H3A1 C3A H3A2 109.5 . . ?
C1 C3A H3A3 109.5 . . ?
H3A1 C3A H3A3 109.5 . . ?
H3A2 C3A H3A3 109.5 . . ?
C1 C4 H4A 109.5 . . ?
C1 C4 H4B 109.5 . . ?
C1 C4 H4C 109.5 . . ?
C1 C4A H4A1 109.5 . . ?
C1 C4A H4A2 109.5 . . ?
H4A1 C4A H4A2 109.5 . . ?
C1 C4A H4A3 109.5 . . ?
H4A1 C4A H4A3 109.5 . . ?
H4A2 C4A H4A3 109.5 . . ?
C8 C5 C6 108.9(2) . . ?
C8 C5 C7 109.6(2) . . ?
C6 C5 C7 107.4(2) . . ?
C8 C5 P 113.99(19) . . ?
C6 C5 P 105.43(18) . . ?
C7 C5 P 111.2(2) . . ?
C5 C6 H6A 109.5 . . ?
C5 C6 H6B 109.5 . . ?
H6A C6 H6B 109.5 . . ?
C5 C6 H6C 109.5 . . ?
H6A C6 H6C 109.5 . . ?
H6B C6 H6C 109.5 . . ?
C5 C7 H7A 109.5 . . ?
C5 C7 H7B 109.5 . . ?
H7A C7 H7B 109.5 . . ?
C5 C7 H7C 109.5 . . ?
H7A C7 H7C 109.5 . . ?
H7B C7 H7C 109.5 . . ?
C5 C8 H8A 109.5 . . ?
C5 C8 H8B 109.5 . . ?
H8A C8 H8B 109.5 . . ?
C5 C8 H8C 109.5 . . ?
H8A C8 H8C 109.5 . . ?
H8B C8 H8C 109.5 . . ?
B C9 P 127.2(2) . . ?
B C9 H9A 105.5 . . ?
P C9 H9A 105.5 . . ?
B C9 H9B 105.5 . . ?
P C9 H9B 105.5 . . ?
H9A C9 H9B 106.1 . . ?
C11 C10 C15 114.2(3) . . ?
C11 C10 B 124.4(2) . . ?
C15 C10 B 121.4(2) . . ?
C12 C11 C10 123.2(3) . . ?
C12 C11 H11 118.4 . . ?
C10 C11 H11 118.4 . . ?
C13 C12 C11 120.1(3) . . ?
C13 C12 H12 119.9 . . ?
C11 C12 H12 119.9 . . ?
C12 C13 C14 118.8(3) . . ?
C12 C13 H13 120.6 . . ?
C14 C13 H13 120.6 . . ?
C13 C14 C15 119.9(3) . . ?
C13 C14 H14 120.1 . . ?
C15 C14 H14 120.1 . . ?
C14 C15 C10 123.7(3) . . ?
C14 C15 H15 118.2 . . ?
C10 C15 H15 118.2 . . ?
N C16 C17 123.6(3) . . ?
N C16 H16 118.2 . . ?
C17 C16 H16 118.2 . . ?
C18 C17 C16 119.6(3) . . ?
C18 C17 H17 120.2 . . ?
C16 C17 H17 120.2 . . ?
C17 C18 C17 118.0(5) 2 . ?
C17 C18 H18 121.0 2 . ?
C17 C18 H18 121.0 . . ?

loop_
_geom_bond_atom_site_label_1
_geom_bond_atom_site_label_2
_geom_bond_distance
_geom_bond_site_symmetry_2
_geom_bond_publ_flag
Cu N 1.982(3) . ?
Cu P 2.2470(7) . ?
Cu P 2.2470(7) 2 ?
P C9 1.829(3) . ?
P C5 1.880(3) . ?
P C1 1.908(3) . ?
N C16 1.345(4) . ?
N C16 1.345(4) 2 ?
B C10 1.664(4) . ?
B C10 1.664(4) 2 ?
B C9 1.684(4) . ?
B C9 1.684(4) 2 ?
C1 C3A 1.427(10) . ?
C1 C4 1.447(11) . ?
C1 C2 1.507(4) . ?
C1 C3 1.630(12) . ?
C1 C4A 1.648(10) . ?
C2 H2A 0.9800 . ?
C2 H2B 0.9800 . ?
C2 H2C 0.9800 . ?
C3 H3A 0.9800 . ?
C3 H3B 0.9800 . ?
C3 H3C 0.9800 . ?
C3A H3A1 0.9800 . ?
C3A H3A2 0.9800 . ?
C3A H3A3 0.9800 . ?
C4 H4A 0.9800 . ?
C4 H4B 0.9800 . ?
C4 H4C 0.9800 . ?
C4A H4A1 0.9800 . ?
C4A H4A2 0.9800 . ?
C4A H4A3 0.9800 . ?
C5 C8 1.524(4) . ?
C5 C6 1.536(4) . ?
C5 C7 1.541(4) . ?
C6 H6A 0.9800 . ?
C6 H6B 0.9800 . ?
C6 H6C 0.9800 . ?
C7 H7A 0.9800 . ?
C7 H7B 0.9800 . ?
C7 H7C 0.9800 . ?
C8 H8A 0.9800 . ?
C8 H8B 0.9800 . ?
C8 H8C 0.9800 . ?
C9 H9A 0.9900 . ?
C9 H9B 0.9900 . ?
C10 C11 1.394(4) . ?
C10 C15 1.403(4) . ?
C11 C12 1.394(4) . ?
C11 H11 0.9500 . ?
C12 C13 1.379(5) . ?
C12 H12 0.9500 . ?
C13 C14 1.382(4) . ?
C13 H13 0.9500 . ?
C14 C15 1.382(4) . ?
C14 H14 0.9500 . ?
C15 H15 0.9500 . ?
C16 C17 1.375(4) . ?
C16 H16 0.9500 . ?
C17 C18 1.368(5) . ?
C17 H17 0.9500 . ?
C18 C17 1.368(5) 2 ?
C18 H18 0.9500 . ?
